data_4079706
loop_
_publ_author_name
'Tan, Kien-Wee'
'Yang, Xiang-Yuan'
'Li, Yongxin'
'Huang, Yinhua'
'Pullarkat, Sumod A.'
'Leung, Pak-Hing'

_publ_section_title
;
 Reactivity of Cycloplatinated Amine Complexes: Intramolecular C--C Bond
 Formation, C--H Activation, and PPh2Migration in Coordinated
 Alkynylphosphines
;
_journal_issue 23
_journal_name_full Organometallics
_journal_page_first 8407
_journal_paper_doi 10.1021/om300976y
_journal_volume 31
_journal_year 2012
_chemical_absolute_configuration ad
_chemical_formula_moiety 'C30 H29 Cl N P Pt, 0.25(C H2 Cl2)'
_chemical_formula_sum 'C30.25 H29.5 Cl1.5 N P Pt'
_chemical_formula_weight 686.28
_chemical_name_systematic
; 
 ? 
;
_space_group_IT_number 4
_symmetry_cell_setting monoclinic
_symmetry_space_group_name_Hall 'P 2yb'
_symmetry_space_group_name_H-M 'P 1 21 1'
_atom_sites_solution_hydrogens geom
_atom_sites_solution_primary direct
_atom_sites_solution_secondary difmap
_audit_creation_method SHELXL-97
_cell_angle_alpha 90.00
_cell_angle_beta 106.3320(10)
_cell_angle_gamma 90.00
_cell_formula_units_Z 4
_cell_length_a 13.1277(2)
_cell_length_b 13.6566(3)
_cell_length_c 15.6227(3)
_cell_measurement_reflns_used 9890
_cell_measurement_temperature 103(2)
_cell_measurement_theta_max 30.08
_cell_measurement_theta_min 2.39
_cell_volume 2687.82(9)
_computing_cell_refinement 'Bruker SAINT'
_computing_data_collection 'Bruker APEX2'
_computing_data_reduction 'Bruker SAINT'
_computing_molecular_graphics 'Bruker SHELXTL'
_computing_publication_material 'Bruker SHELXTL'
_computing_structure_refinement 'SHELXL-97 (Sheldrick, 2008)'
_computing_structure_solution 'SHELXS-97 (Sheldrick, 2008)'
_diffrn_ambient_temperature 103(2)
_diffrn_measured_fraction_theta_full 0.985
_diffrn_measured_fraction_theta_max 0.985
_diffrn_measurement_device_type 'Bruker APEX-II CCD'
_diffrn_measurement_method '\f and \w scans'
_diffrn_radiation_monochromator graphite
_diffrn_radiation_source 'fine-focus sealed tube'
_diffrn_radiation_type MoK\a
_diffrn_radiation_wavelength 0.71073
_diffrn_reflns_av_R_equivalents 0.0290
_diffrn_reflns_av_sigmaI/netI 0.0556
_diffrn_reflns_limit_h_max 18
_diffrn_reflns_limit_h_min -18
_diffrn_reflns_limit_k_max 19
_diffrn_reflns_limit_k_min -11
_diffrn_reflns_limit_l_max 21
_diffrn_reflns_limit_l_min -21
_diffrn_reflns_number 26419
_diffrn_reflns_theta_full 30.08
_diffrn_reflns_theta_max 30.08
_diffrn_reflns_theta_min 1.62
_exptl_absorpt_coefficient_mu 5.449
_exptl_absorpt_correction_T_max 0.5609
_exptl_absorpt_correction_T_min 0.2192
_exptl_absorpt_correction_type multi-scan
_exptl_absorpt_process_details sadabs
_exptl_crystal_colour colourless
_exptl_crystal_density_diffrn 1.696
_exptl_crystal_density_method 'not measured'
_exptl_crystal_description block
_exptl_crystal_F_000 1346
_exptl_crystal_size_max 0.40
_exptl_crystal_size_mid 0.20
_exptl_crystal_size_min 0.12
_refine_diff_density_max 1.666
_refine_diff_density_min -1.471
_refine_diff_density_rms 0.252
_refine_ls_abs_structure_details 'Flack H D (1983), Acta Cryst. A39, 876-881'
_refine_ls_abs_structure_Flack -0.001(6)
_refine_ls_extinction_method none
_refine_ls_goodness_of_fit_ref 1.128
_refine_ls_hydrogen_treatment constr
_refine_ls_matrix_type full
_refine_ls_number_parameters 759
_refine_ls_number_reflns 12862
_refine_ls_number_restraints 684
_refine_ls_restrained_S_all 1.107
_refine_ls_R_factor_all 0.0327
_refine_ls_R_factor_gt 0.0257
_refine_ls_shift/su_max 0.001
_refine_ls_shift/su_mean 0.000
_refine_ls_structure_factor_coef Fsqd
_refine_ls_weighting_details 'calc w=1/[\s^2^(Fo^2^)+(0.0399P)^2^+0.2223P] where P=(Fo^2^+2Fc^2^)/3'
_refine_ls_weighting_scheme calc
_refine_ls_wR_factor_gt 0.0651
_refine_ls_wR_factor_ref 0.0909
_reflns_number_gt 11433
_reflns_number_total 12862
_reflns_threshold_expression >2sigma(I)
_cod_data_source_file om300976y_si_002.cif
_cod_data_source_block leung650s
_cod_depositor_comments
;
The following automatic conversions were performed:

'_symmetry_cell_setting' value 'Monoclinic' changed to 'monoclinic'
according to /home/saulius/struct/CIF-dictionaries/cif_core.dic
dictionary named 'cif_core.dic' version 2.4.2 from 2011-04-26.

Automatic conversion script
Id: cif_fix_values 1891 2012-01-12 08:04:46Z andrius 
;
_cod_original_sg_symbol_H-M P2(1)
_cod_original_formula_sum 'C30.25 H29.50 Cl1.50 N P Pt'
_cod_database_code 4079706

loop_
_symmetry_equiv_pos_as_xyz
'x, y, z'
'-x, y+1/2, -z'

loop_
_atom_site_label
_atom_site_type_symbol
_atom_site_fract_x
_atom_site_fract_y
_atom_site_fract_z
_atom_site_U_iso_or_equiv
_atom_site_adp_type
_atom_site_occupancy
_atom_site_symmetry_multiplicity
_atom_site_calc_flag
_atom_site_refinement_flags
_atom_site_disorder_assembly
_atom_site_disorder_group
Pt1 Pt 0.270558(13) 0.247070(16) 0.920546(11) 0.01121(5) Uani 1 1 d . . .
Pt2 Pt 0.720629(13) 0.252447(17) 0.314473(11) 0.01265(5) Uani 1 1 d . A .
C1 C 0.1891(4) 0.1223(4) 0.8849(3) 0.0120(11) Uani 1 1 d . . .
C2 C 0.0927(4) 0.0912(4) 0.8976(4) 0.0142(11) Uani 1 1 d . . .
H2 H 0.0581 0.1319 0.9301 0.017 Uiso 1 1 calc R . .
C3 C 0.0459(5) 0.0021(5) 0.8641(4) 0.0179(12) Uani 1 1 d . . .
H3 H -0.0194 -0.0166 0.8742 0.022 Uiso 1 1 calc R . .
C4 C 0.0933(5) -0.0585(5) 0.8167(4) 0.0180(12) Uani 1 1 d . . .
H4 H 0.0605 -0.1183 0.7927 0.022 Uiso 1 1 calc R . .
C5 C 0.1887(6) -0.0313(5) 0.8046(4) 0.0210(15) Uani 1 1 d . . .
H5 H 0.2225 -0.0732 0.7724 0.025 Uiso 1 1 calc R . .
C6 C 0.2370(5) 0.0568(5) 0.8388(4) 0.0160(12) Uani 1 1 d . . .
C7 C 0.3482(5) 0.0812(5) 0.8346(4) 0.0184(12) Uani 1 1 d . . .
H7 H 0.3593 0.0532 0.7787 0.022 Uiso 1 1 calc R . .
C8 C 0.4288(5) 0.0375(5) 0.9149(5) 0.0262(14) Uani 1 1 d . . .
H8A H 0.5006 0.0495 0.9101 0.039 Uiso 1 1 calc R . .
H8B H 0.4169 -0.0332 0.9169 0.039 Uiso 1 1 calc R . .
H8C H 0.4210 0.0679 0.9695 0.039 Uiso 1 1 calc R . .
C9 C 0.2967(5) 0.2253(5) 0.7428(3) 0.0208(13) Uani 1 1 d . . .
H9A H 0.3352 0.2074 0.6997 0.031 Uiso 1 1 calc R . .
H9B H 0.2900 0.2967 0.7444 0.031 Uiso 1 1 calc R . .
H9C H 0.2258 0.1957 0.7249 0.031 Uiso 1 1 calc R . .
C10 C 0.4673(4) 0.2209(5) 0.8466(4) 0.0266(15) Uani 1 1 d . . .
H10A H 0.5084 0.2052 0.9077 0.040 Uiso 1 1 calc R . .
H10B H 0.4694 0.2917 0.8370 0.040 Uiso 1 1 calc R . .
H10C H 0.4977 0.1867 0.8044 0.040 Uiso 1 1 calc R . .
C11 C 0.0374(5) 0.3311(4) 0.9332(4) 0.0154(11) Uani 1 1 d . . .
C12 C -0.0555(5) 0.3465(4) 0.8963(4) 0.0163(11) Uani 1 1 d . . .
C13 C -0.1669(4) 0.3636(5) 0.8557(4) 0.0162(12) Uani 1 1 d . . .
C14 C -0.2326(5) 0.3891(5) 0.9086(5) 0.0211(14) Uani 1 1 d . . .
H14 H -0.2027 0.3969 0.9711 0.025 Uiso 1 1 calc R . .
C15 C -0.3402(5) 0.4031(5) 0.8718(4) 0.0200(13) Uani 1 1 d . . .
H15 H -0.3839 0.4198 0.9089 0.024 Uiso 1 1 calc R . .
C16 C -0.3842(5) 0.3927(5) 0.7811(4) 0.0217(13) Uani 1 1 d . . .
H16 H -0.4581 0.4025 0.7550 0.026 Uiso 1 1 calc R . .
C17 C -0.3186(5) 0.3677(5) 0.7286(4) 0.0189(12) Uani 1 1 d . . .
H17 H -0.3486 0.3607 0.6660 0.023 Uiso 1 1 calc R . .
C18 C -0.2120(5) 0.3529(5) 0.7642(4) 0.0175(12) Uani 1 1 d . . .
H18 H -0.1690 0.3354 0.7268 0.021 Uiso 1 1 calc R . .
C19 C 0.2069(5) 0.4250(5) 1.0551(4) 0.0157(11) Uani 1 1 d . . .
C20 C 0.2932(5) 0.4281(5) 1.1309(4) 0.0206(13) Uani 1 1 d . . .
H20 H 0.3322 0.3698 1.1508 0.025 Uiso 1 1 calc R . .
C21 C 0.3235(5) 0.5136(5) 1.1777(4) 0.0229(14) Uani 1 1 d . . .
H21 H 0.3827 0.5137 1.2293 0.028 Uiso 1 1 calc R . .
C22 C 0.2687(5) 0.5984(5) 1.1502(4) 0.0224(13) Uani 1 1 d . . .
H22 H 0.2892 0.6575 1.1825 0.027 Uiso 1 1 calc R . .
C23 C 0.1841(6) 0.5967(5) 1.0754(5) 0.0235(14) Uani 1 1 d . . .
H23 H 0.1457 0.6555 1.0564 0.028 Uiso 1 1 calc R . .
C24 C 0.1523(5) 0.5104(5) 1.0260(4) 0.0189(12) Uani 1 1 d . . .
H24 H 0.0943 0.5110 0.9735 0.023 Uiso 1 1 calc R . .
C25 C 0.1495(4) 0.2305(4) 1.0878(3) 0.0139(11) Uani 1 1 d . . .
C26 C 0.2332(5) 0.1700(5) 1.1329(4) 0.0194(13) Uani 1 1 d . . .
H26 H 0.2961 0.1667 1.1145 0.023 Uiso 1 1 calc R . .
C27 C 0.2238(5) 0.1146(5) 1.2052(4) 0.0256(14) Uani 1 1 d . . .
H27 H 0.2811 0.0744 1.2370 0.031 Uiso 1 1 calc R . .
C28 C 0.1315(5) 0.1182(5) 1.2305(4) 0.0247(14) Uani 1 1 d . . .
H28 H 0.1256 0.0795 1.2794 0.030 Uiso 1 1 calc R . .
C29 C 0.0477(5) 0.1766(5) 1.1865(4) 0.0214(13) Uani 1 1 d . . .
H29 H -0.0159 0.1770 1.2041 0.026 Uiso 1 1 calc R . .
C30 C 0.0569(4) 0.2356(5) 1.1154(4) 0.0194(13) Uani 1 1 d . . .
H30 H 0.0009 0.2785 1.0863 0.023 Uiso 1 1 calc R . .
C31 C 0.8132(5) 0.1417(4) 0.2992(3) 0.0134(11) Uani 1 1 d . . .
C32 C 0.9038(5) 0.1007(5) 0.3618(4) 0.0186(12) Uani 1 1 d . . .
H32 H 0.9322 0.1321 0.4177 0.022 Uiso 1 1 calc R . .
C33 C 0.9514(5) 0.0154(5) 0.3426(4) 0.0216(13) Uani 1 1 d . . .
H33 H 1.0121 -0.0103 0.3852 0.026 Uiso 1 1 calc R . .
C34 C 0.9115(5) -0.0315(5) 0.2632(4) 0.0202(13) Uani 1 1 d . . .
H34 H 0.9436 -0.0901 0.2504 0.024 Uiso 1 1 calc R . .
C35 C 0.8243(6) 0.0068(5) 0.2017(5) 0.0212(15) Uani 1 1 d . . .
H35 H 0.7960 -0.0261 0.1466 0.025 Uiso 1 1 calc R . .
C36 C 0.7780(4) 0.0904(5) 0.2183(4) 0.0163(12) Uani 1 1 d . . .
C37 C 0.6845(5) 0.1351(5) 0.1509(4) 0.0190(12) Uani 1 1 d . . .
H37 H 0.6445 0.0828 0.1104 0.023 Uiso 1 1 calc R . .
C38 C 0.7211(6) 0.2129(5) 0.0960(4) 0.0289(16) Uani 1 1 d . . .
H38A H 0.7512 0.2686 0.1344 0.043 Uiso 1 1 calc R . .
H38B H 0.6605 0.2350 0.0475 0.043 Uiso 1 1 calc R . .
H38C H 0.7753 0.1850 0.0709 0.043 Uiso 1 1 calc R . .
C39 C 0.5617(5) 0.0981(5) 0.2347(5) 0.0290(16) Uani 1 1 d . . .
H39A H 0.5114 0.1244 0.2648 0.043 Uiso 1 1 calc R . .
H39B H 0.6153 0.0585 0.2768 0.043 Uiso 1 1 calc R . .
H39C H 0.5235 0.0572 0.1843 0.043 Uiso 1 1 calc R . .
C40 C 0.5317(4) 0.2426(7) 0.1431(4) 0.0277(14) Uani 1 1 d . . .
H40A H 0.4978 0.2073 0.0878 0.042 Uiso 1 1 calc R . .
H40B H 0.5643 0.3028 0.1290 0.042 Uiso 1 1 calc R . .
H40C H 0.4782 0.2591 0.1736 0.042 Uiso 1 1 calc R . .
C41 C 0.9675(5) 0.3353(4) 0.4178(4) 0.0174(12) Uani 1 1 d D A .
C42 C 1.0594(5) 0.3518(4) 0.4208(4) 0.0207(13) Uani 1 1 d D . .
C43 C 1.1693(5) 0.3723(10) 0.4305(6) 0.022(3) Uani 0.62(3) 1 d PGDU A 1
C44 C 1.2144(6) 0.3531(11) 0.3617(6) 0.027(3) Uani 0.62(3) 1 d PGDU A 1
H44 H 1.1721 0.3270 0.3068 0.033 Uiso 0.62(3) 1 calc PR A 1
C45 C 1.3214(6) 0.3722(11) 0.3732(7) 0.030(3) Uani 0.62(3) 1 d PGDU A 1
H45 H 1.3522 0.3591 0.3262 0.036 Uiso 0.62(3) 1 calc PR A 1
C46 C 1.3833(5) 0.4104(12) 0.4534(7) 0.030(3) Uani 0.62(3) 1 d PGDU A 1
H46 H 1.4564 0.4234 0.4613 0.036 Uiso 0.62(3) 1 calc PR A 1
C47 C 1.3382(6) 0.4296(12) 0.5222(6) 0.033(3) Uani 0.62(3) 1 d PGDU A 1
H47 H 1.3805 0.4557 0.5771 0.040 Uiso 0.62(3) 1 calc PR A 1
C48 C 1.2312(6) 0.4105(10) 0.5107(5) 0.026(3) Uani 0.62(3) 1 d PGDU A 1
H48 H 1.2003 0.4236 0.5578 0.031 Uiso 0.62(3) 1 calc PR A 1
C43A C 1.1688(6) 0.3683(16) 0.4287(7) 0.022(5) Uani 0.38(3) 1 d PGDU A 2
C44A C 1.2078(9) 0.3516(18) 0.3560(8) 0.021(4) Uani 0.38(3) 1 d PGDU A 2
H44A H 1.1600 0.3407 0.2986 0.026 Uiso 0.38(3) 1 calc PR A 2
C45A C 1.3166(9) 0.3509(17) 0.3671(11) 0.024(4) Uani 0.38(3) 1 d PGDU A 2
H45A H 1.3432 0.3395 0.3174 0.029 Uiso 0.38(3) 1 calc PR A 2
C46A C 1.3865(7) 0.3670(19) 0.4510(12) 0.030(4) Uani 0.38(3) 1 d PGDU A 2
H46A H 1.4609 0.3665 0.4586 0.036 Uiso 0.38(3) 1 calc PR A 2
C47A C 1.3476(7) 0.384(2) 0.5238(10) 0.033(4) Uani 0.38(3) 1 d PGDU A 2
H47A H 1.3954 0.3947 0.5811 0.039 Uiso 0.38(3) 1 calc PR A 2
C48A C 1.2388(7) 0.3844(16) 0.5126(7) 0.029(4) Uani 0.38(3) 1 d PGDU A 2
H48A H 1.2122 0.3958 0.5624 0.035 Uiso 0.38(3) 1 calc PR A 2
C49 C 0.8640(4) 0.2428(6) 0.5315(3) 0.0170(11) Uani 1 1 d . A .
C50 C 0.7880(5) 0.1732(5) 0.5393(4) 0.0245(14) Uani 1 1 d . . .
H50 H 0.7270 0.1622 0.4904 0.029 Uiso 1 1 calc R . .
C51 C 0.8014(6) 0.1207(5) 0.6175(4) 0.0296(16) Uani 1 1 d . . .
H51 H 0.7479 0.0768 0.6238 0.036 Uiso 1 1 calc R . .
C52 C 0.8915(6) 0.1326(6) 0.6851(4) 0.0289(16) Uani 1 1 d . . .
H52 H 0.9016 0.0945 0.7378 0.035 Uiso 1 1 calc R . .
C53 C 0.9703(5) 0.1996(5) 0.6793(4) 0.0265(15) Uani 1 1 d . . .
H53 H 1.0327 0.2068 0.7276 0.032 Uiso 1 1 calc R . .
C54 C 0.9567(4) 0.2551(7) 0.6030(3) 0.0199(11) Uani 1 1 d . . .
H54 H 1.0092 0.3012 0.5987 0.024 Uiso 1 1 calc R . .
C55 C 0.8191(7) 0.4360(3) 0.4664(3) 0.017(3) Uani 0.44(4) 1 d PGDU A 1
C56 C 0.7653(13) 0.4424(3) 0.5312(6) 0.023(3) Uani 0.44(4) 1 d PGU A 1
H56 H 0.7416 0.3845 0.5534 0.027 Uiso 0.44(4) 1 calc PR A 1
C57 C 0.7461(17) 0.5334(4) 0.5633(7) 0.027(3) Uani 0.44(4) 1 d PGU A 1
H57 H 0.7093 0.5378 0.6076 0.032 Uiso 0.44(4) 1 calc PR A 1
C58 C 0.7807(14) 0.6180(3) 0.5307(4) 0.021(3) Uani 0.44(4) 1 d PGU A 1
H58 H 0.7676 0.6802 0.5527 0.025 Uiso 0.44(4) 1 calc PR A 1
C59 C 0.8345(7) 0.6116(3) 0.4659(4) 0.020(3) Uani 0.44(4) 1 d PGU A 1
H59 H 0.8582 0.6695 0.4436 0.023 Uiso 0.44(4) 1 calc PR A 1
C60 C 0.8537(4) 0.5206(4) 0.4338(4) 0.016(3) Uani 0.44(4) 1 d PGU A 1
H60 H 0.8905 0.5162 0.3895 0.020 Uiso 0.44(4) 1 calc PR A 1
C55A C 0.8041(7) 0.4396(3) 0.4652(3) 0.018(3) Uani 0.56(4) 1 d PGDU A 2
C56A C 0.7332(13) 0.4445(3) 0.5164(7) 0.021(3) Uani 0.56(4) 1 d PGDU A 2
H56A H 0.7041 0.3861 0.5328 0.026 Uiso 0.56(4) 1 calc PR A 2
C57A C 0.7047(16) 0.5349(4) 0.5436(9) 0.023(3) Uani 0.56(4) 1 d PGDU A 2
H57A H 0.6562 0.5382 0.5786 0.028 Uiso 0.56(4) 1 calc PR A 2
C58A C 0.7473(13) 0.6203(3) 0.5196(6) 0.024(3) Uani 0.56(4) 1 d PGDU A 2
H58A H 0.7279 0.6821 0.5382 0.029 Uiso 0.56(4) 1 calc PR A 2
C59A C 0.8182(8) 0.6154(3) 0.4684(3) 0.026(3) Uani 0.56(4) 1 d PGDU A 2
H59A H 0.8473 0.6738 0.4520 0.031 Uiso 0.56(4) 1 calc PR A 2
C60A C 0.8467(5) 0.5250(4) 0.4412(4) 0.020(3) Uani 0.56(4) 1 d PGDU A 2
H60A H 0.8952 0.5217 0.4062 0.024 Uiso 0.56(4) 1 calc PR A 2
C61 C 0.474(11) 0.691(5) 0.450(3) 0.040(4) Uani 0.087(6) 1 d PDU B 1
H61A H 0.3964 0.7017 0.4245 0.048 Uiso 0.087(6) 1 calc PR B 1
H61B H 0.5082 0.7537 0.4435 0.048 Uiso 0.087(6) 1 calc PR B 1
Cl3 Cl 0.493(3) 0.676(2) 0.5638(17) 0.027(5) Uani 0.087(6) 1 d PDU B 1
Cl4 Cl 0.508(2) 0.613(3) 0.3827(16) 0.057(5) Uani 0.087(6) 1 d PDU B 1
C61A C 0.482(5) 0.693(2) 0.4671(15) 0.034(4) Uani 0.201(10) 1 d PDU C 2
H61C H 0.4302 0.7405 0.4788 0.041 Uiso 0.201(10) 1 calc PR C 2
H61D H 0.5514 0.7263 0.4844 0.041 Uiso 0.201(10) 1 calc PR C 2
Cl3A Cl 0.4911(8) 0.6015(11) 0.5450(6) 0.022(2) Uani 0.201(10) 1 d PDU C 2
Cl4A Cl 0.4512(15) 0.6832(17) 0.3606(11) 0.047(3) Uani 0.201(10) 1 d PDU C 2
C61B C 0.490(3) 0.602(2) 0.4432(16) 0.039(4) Uani 0.216(10) 1 d PDU D 3
H61E H 0.5545 0.5624 0.4471 0.047 Uiso 0.216(10) 1 calc PR D 3
H61F H 0.4278 0.5583 0.4219 0.047 Uiso 0.216(10) 1 calc PR D 3
Cl3B Cl 0.4947(14) 0.6450(18) 0.5528(10) 0.043(4) Uani 0.216(10) 1 d PDU D 3
Cl4B Cl 0.4827(15) 0.6885(16) 0.3701(11) 0.045(3) Uani 0.216(10) 1 d PDU D 3
Cl1 Cl 0.38706(11) 0.38415(12) 0.95273(10) 0.0196(3) Uani 1 1 d . . .
Cl2 Cl 0.58473(13) 0.36726(15) 0.32265(12) 0.0329(4) Uani 1 1 d . . .
N1 N 0.3553(4) 0.1893(4) 0.8322(3) 0.0153(10) Uani 1 1 d . . .
N2 N 0.6143(4) 0.1800(4) 0.2016(3) 0.0191(11) Uani 1 1 d . . .
P1 P 0.16789(11) 0.30735(12) 0.99799(9) 0.0128(3) Uani 1 1 d . . .
P2 P 0.83936(12) 0.31642(12) 0.42955(9) 0.0143(3) Uani 1 1 d D . .

loop_
_atom_site_aniso_label
_atom_site_aniso_U_11
_atom_site_aniso_U_22
_atom_site_aniso_U_33
_atom_site_aniso_U_23
_atom_site_aniso_U_13
_atom_site_aniso_U_12
Pt1 0.00967(8) 0.01137(10) 0.01249(8) 0.00070(12) 0.00294(6) 0.00012(12)
Pt2 0.01262(8) 0.01253(10) 0.01242(8) -0.00095(12) 0.00290(6) -0.00071(12)
C1 0.009(2) 0.013(3) 0.013(2) -0.001(2) 0.0016(19) 0.001(2)
C2 0.015(3) 0.011(3) 0.017(3) -0.001(2) 0.005(2) 0.000(2)
C3 0.018(3) 0.016(3) 0.020(3) 0.001(2) 0.007(2) -0.002(2)
C4 0.026(3) 0.012(3) 0.017(3) 0.000(2) 0.008(2) -0.004(2)
C5 0.028(4) 0.020(4) 0.016(3) -0.004(3) 0.009(3) 0.000(3)
C6 0.019(3) 0.016(3) 0.015(3) 0.004(2) 0.007(2) 0.001(2)
C7 0.018(3) 0.016(3) 0.023(3) -0.002(2) 0.009(2) 0.004(2)
C8 0.019(3) 0.025(4) 0.034(4) 0.003(3) 0.005(3) 0.007(3)
C9 0.028(3) 0.021(4) 0.014(2) 0.007(2) 0.006(2) -0.001(2)
C10 0.014(3) 0.033(4) 0.035(3) -0.004(3) 0.011(3) -0.004(2)
C11 0.019(3) 0.010(3) 0.016(3) 0.000(2) 0.004(2) 0.000(2)
C12 0.019(3) 0.011(3) 0.020(3) 0.000(2) 0.008(2) 0.000(2)
C13 0.014(3) 0.012(3) 0.022(3) 0.002(2) 0.004(2) 0.002(2)
C14 0.018(3) 0.020(3) 0.028(3) 0.002(3) 0.010(3) -0.004(3)
C15 0.016(3) 0.022(4) 0.025(3) 0.001(3) 0.010(2) 0.002(2)
C16 0.016(3) 0.019(3) 0.028(3) 0.006(3) 0.002(2) -0.002(2)
C17 0.017(3) 0.019(3) 0.018(3) 0.001(2) 0.001(2) -0.001(2)
C18 0.023(3) 0.013(3) 0.020(3) -0.001(2) 0.012(2) 0.000(2)
C19 0.018(3) 0.014(3) 0.020(3) 0.001(2) 0.013(2) 0.001(2)
C20 0.019(3) 0.012(3) 0.028(3) 0.000(2) 0.002(2) 0.000(2)
C21 0.026(3) 0.020(3) 0.023(3) -0.004(3) 0.007(3) -0.002(3)
C22 0.026(3) 0.018(3) 0.026(3) -0.006(3) 0.012(3) -0.003(3)
C23 0.034(4) 0.007(3) 0.035(4) 0.005(3) 0.019(3) 0.006(3)
C24 0.020(3) 0.011(3) 0.029(3) 0.003(2) 0.011(2) 0.002(2)
C25 0.018(2) 0.009(3) 0.016(2) -0.0027(19) 0.0064(19) -0.002(2)
C26 0.020(3) 0.016(3) 0.024(3) 0.003(2) 0.010(2) 0.001(2)
C27 0.033(4) 0.021(4) 0.025(3) 0.011(3) 0.012(3) 0.008(3)
C28 0.036(4) 0.017(3) 0.024(3) 0.008(3) 0.014(3) 0.000(3)
C29 0.025(3) 0.021(3) 0.023(3) -0.002(3) 0.014(3) -0.003(3)
C30 0.021(2) 0.018(4) 0.020(2) -0.004(2) 0.008(2) -0.001(3)
C31 0.019(3) 0.011(3) 0.010(2) 0.000(2) 0.005(2) -0.002(2)
C32 0.019(3) 0.017(3) 0.017(3) 0.002(2) 0.002(2) 0.005(2)
C33 0.020(3) 0.021(3) 0.022(3) 0.008(2) 0.004(2) 0.008(3)
C34 0.031(3) 0.012(3) 0.020(3) 0.001(2) 0.011(3) 0.005(3)
C35 0.025(3) 0.018(4) 0.019(3) -0.006(3) 0.005(3) -0.004(3)
C36 0.016(3) 0.019(3) 0.013(3) -0.001(2) 0.002(2) -0.001(2)
C37 0.024(3) 0.016(3) 0.014(3) -0.001(2) 0.001(2) 0.000(2)
C38 0.038(4) 0.032(4) 0.015(3) 0.005(3) 0.005(3) 0.001(3)
C39 0.023(3) 0.033(4) 0.029(3) -0.003(3) 0.005(3) -0.014(3)
C40 0.018(2) 0.028(4) 0.029(3) -0.006(3) -0.007(2) 0.004(3)
C41 0.020(3) 0.016(3) 0.016(3) -0.001(2) 0.006(2) -0.005(2)
C42 0.032(3) 0.014(3) 0.016(3) 0.000(2) 0.009(2) -0.003(3)
C43 0.019(5) 0.021(5) 0.028(5) 0.007(5) 0.009(5) 0.006(5)
C44 0.030(5) 0.024(6) 0.026(5) 0.009(5) 0.006(5) 0.003(5)
C45 0.031(5) 0.028(7) 0.035(5) 0.004(5) 0.017(5) 0.008(5)
C46 0.020(4) 0.028(7) 0.042(5) -0.002(5) 0.009(4) 0.008(4)
C47 0.025(5) 0.036(7) 0.034(5) -0.011(5) 0.003(4) 0.006(5)
C48 0.021(5) 0.028(6) 0.029(5) -0.002(4) 0.008(4) 0.012(4)
C43A 0.021(7) 0.017(7) 0.026(7) 0.002(7) 0.002(7) 0.002(7)
C44A 0.024(7) 0.022(7) 0.023(7) 0.005(6) 0.014(6) 0.001(6)
C45A 0.028(7) 0.019(7) 0.031(7) 0.013(6) 0.016(6) 0.005(6)
C46A 0.022(6) 0.029(8) 0.041(7) 0.009(7) 0.013(6) 0.002(6)
C47A 0.027(6) 0.031(8) 0.039(7) 0.000(7) 0.008(6) 0.009(6)
C48A 0.026(7) 0.027(8) 0.032(7) -0.003(6) 0.005(6) 0.004(6)
C49 0.024(2) 0.013(3) 0.014(2) -0.002(3) 0.0046(18) -0.003(3)
C50 0.028(3) 0.019(4) 0.023(3) 0.005(3) 0.002(3) -0.006(3)
C51 0.042(4) 0.022(4) 0.027(3) 0.007(3) 0.012(3) -0.005(3)
C52 0.039(4) 0.027(4) 0.024(3) 0.010(3) 0.015(3) 0.014(3)
C53 0.028(3) 0.031(4) 0.022(3) 0.003(3) 0.008(3) 0.016(3)
C54 0.017(2) 0.024(3) 0.019(2) 0.002(4) 0.0058(18) 0.005(4)
C55 0.016(5) 0.015(6) 0.021(6) -0.005(6) 0.006(5) -0.006(5)
C56 0.024(6) 0.022(6) 0.027(6) -0.008(5) 0.015(5) -0.008(5)
C57 0.026(7) 0.025(6) 0.034(6) -0.008(5) 0.016(5) -0.002(5)
C58 0.025(6) 0.007(6) 0.032(6) -0.010(5) 0.010(5) -0.005(5)
C59 0.022(5) 0.013(6) 0.022(6) 0.000(5) 0.005(5) -0.002(5)
C60 0.018(6) 0.012(6) 0.019(6) -0.004(5) 0.007(5) 0.003(5)
C55A 0.018(5) 0.018(6) 0.018(5) -0.003(5) 0.002(4) -0.010(4)
C56A 0.024(6) 0.020(5) 0.025(5) -0.006(4) 0.015(5) -0.004(4)
C57A 0.032(7) 0.016(5) 0.025(5) -0.006(4) 0.014(5) -0.004(5)
C58A 0.024(6) 0.018(5) 0.028(5) -0.011(5) 0.003(5) 0.000(4)
C59A 0.028(5) 0.015(6) 0.032(6) -0.002(5) 0.003(5) -0.007(5)
C60A 0.023(5) 0.017(6) 0.017(5) 0.001(5) 0.002(4) -0.006(5)
C61 0.039(6) 0.040(6) 0.040(6) 0.001(6) 0.010(5) -0.002(6)
Cl3 0.036(7) 0.016(8) 0.028(7) -0.005(6) 0.009(6) 0.002(7)
Cl4 0.049(7) 0.058(8) 0.058(7) 0.003(6) 0.007(6) -0.007(6)
C61A 0.034(6) 0.034(6) 0.035(6) 0.000(5) 0.011(5) -0.001(5)
Cl3A 0.023(4) 0.024(5) 0.019(3) 0.000(4) 0.007(3) 0.007(4)
Cl4A 0.045(6) 0.050(6) 0.046(5) 0.003(5) 0.016(5) -0.006(5)
C61B 0.037(6) 0.042(6) 0.037(6) 0.005(5) 0.007(5) -0.004(5)
Cl3B 0.043(5) 0.045(8) 0.039(5) 0.006(6) 0.010(4) 0.000(7)
Cl4B 0.051(6) 0.045(5) 0.043(5) 0.005(4) 0.016(5) 0.000(5)
Cl1 0.0147(6) 0.0154(8) 0.0281(7) -0.0013(6) 0.0049(5) -0.0043(5)
Cl2 0.0218(8) 0.0337(10) 0.0413(9) -0.0124(8) 0.0060(7) 0.0097(7)
N1 0.013(2) 0.014(3) 0.019(2) -0.004(2) 0.0053(18) -0.0042(19)
N2 0.016(2) 0.019(3) 0.019(2) 0.001(2) 0.0002(19) -0.002(2)
P1 0.0119(6) 0.0106(7) 0.0157(6) 0.0007(5) 0.0035(5) 0.0020(5)
P2 0.0177(7) 0.0126(8) 0.0126(6) -0.0008(6) 0.0044(5) -0.0035(6)

loop_
_atom_type_symbol
_atom_type_description
_atom_type_scat_dispersion_real
_atom_type_scat_dispersion_imag
_atom_type_scat_source
C C 0.0033 0.0016 'International Tables Vol C Tables 4.2.6.8 and 6.1.1.4'
H H 0.0000 0.0000 'International Tables Vol C Tables 4.2.6.8 and 6.1.1.4'
N N 0.0061 0.0033 'International Tables Vol C Tables 4.2.6.8 and 6.1.1.4'
P P 0.1023 0.0942 'International Tables Vol C Tables 4.2.6.8 and 6.1.1.4'
Cl Cl 0.1484 0.1585 'International Tables Vol C Tables 4.2.6.8 and 6.1.1.4'
Pt Pt -1.7033 8.3905 'International Tables Vol C Tables 4.2.6.8 and 6.1.1.4'

loop_
_geom_angle_atom_site_label_1
_geom_angle_atom_site_label_2
_geom_angle_atom_site_label_3
_geom_angle
C1 Pt1 N1 80.9(2)
C1 Pt1 P1 96.25(16)
N1 Pt1 P1 173.58(13)
C1 Pt1 Cl1 171.04(16)
N1 Pt1 Cl1 90.36(14)
P1 Pt1 Cl1 92.64(6)
C31 Pt2 N2 80.2(2)
C31 Pt2 P2 94.78(16)
N2 Pt2 P2 175.02(14)
C31 Pt2 Cl2 170.34(17)
N2 Pt2 Cl2 91.33(15)
P2 Pt2 Cl2 93.63(6)
C2 C1 C6 115.6(5)
C2 C1 Pt1 130.6(4)
C6 C1 Pt1 113.8(4)
C3 C2 C1 122.0(6)
C3 C2 H2 119.0
C1 C2 H2 119.0
C4 C3 C2 120.7(6)
C4 C3 H3 119.7
C2 C3 H3 119.7
C5 C4 C3 118.9(6)
C5 C4 H4 120.6
C3 C4 H4 120.6
C4 C5 C6 121.0(6)
C4 C5 H5 119.5
C6 C5 H5 119.5
C5 C6 C1 121.7(6)
C5 C6 C7 120.8(6)
C1 C6 C7 117.3(5)
N1 C7 C6 106.8(5)
N1 C7 C8 112.2(5)
C6 C7 C8 109.5(5)
N1 C7 H7 109.4
C6 C7 H7 109.4
C8 C7 H7 109.4
C7 C8 H8A 109.5
C7 C8 H8B 109.5
H8A C8 H8B 109.5
C7 C8 H8C 109.5
H8A C8 H8C 109.5
H8B C8 H8C 109.5
N1 C9 H9A 109.5
N1 C9 H9B 109.5
H9A C9 H9B 109.5
N1 C9 H9C 109.5
H9A C9 H9C 109.5
H9B C9 H9C 109.5
N1 C10 H10A 109.5
N1 C10 H10B 109.5
H10A C10 H10B 109.5
N1 C10 H10C 109.5
H10A C10 H10C 109.5
H10B C10 H10C 109.5
C12 C11 P1 173.5(5)
C11 C12 C13 177.7(6)
C18 C13 C14 118.6(5)
C18 C13 C12 121.5(5)
C14 C13 C12 119.9(6)
C15 C14 C13 121.2(6)
C15 C14 H14 119.4
C13 C14 H14 119.4
C16 C15 C14 119.8(6)
C16 C15 H15 120.1
C14 C15 H15 120.1
C15 C16 C17 118.9(6)
C15 C16 H16 120.6
C17 C16 H16 120.6
C18 C17 C16 121.9(6)
C18 C17 H17 119.0
C16 C17 H17 119.0
C17 C18 C13 119.6(6)
C17 C18 H18 120.2
C13 C18 H18 120.2
C24 C19 C20 118.6(6)
C24 C19 P1 122.1(5)
C20 C19 P1 119.3(5)
C21 C20 C19 121.5(6)
C21 C20 H20 119.2
C19 C20 H20 119.2
C22 C21 C20 120.3(6)
C22 C21 H21 119.8
C20 C21 H21 119.8
C21 C22 C23 118.9(6)
C21 C22 H22 120.6
C23 C22 H22 120.6
C22 C23 C24 121.8(6)
C22 C23 H23 119.1
C24 C23 H23 119.1
C19 C24 C23 118.8(6)
C19 C24 H24 120.6
C23 C24 H24 120.6
C26 C25 C30 120.1(5)
C26 C25 P1 118.3(4)
C30 C25 P1 121.5(4)
C27 C26 C25 119.6(6)
C27 C26 H26 120.2
C25 C26 H26 120.2
C28 C27 C26 119.9(6)
C28 C27 H27 120.1
C26 C27 H27 120.1
C29 C28 C27 121.5(6)
C29 C28 H28 119.3
C27 C28 H28 119.3
C28 C29 C30 119.5(6)
C28 C29 H29 120.2
C30 C29 H29 120.2
C25 C30 C29 119.3(6)
C25 C30 H30 120.3
C29 C30 H30 120.3
C36 C31 C32 114.9(5)
C36 C31 Pt2 115.4(4)
C32 C31 Pt2 129.3(4)
C33 C32 C31 121.2(6)
C33 C32 H32 119.4
C31 C32 H32 119.4
C34 C33 C32 120.5(6)
C34 C33 H33 119.7
C32 C33 H33 119.7
C33 C34 C35 119.2(6)
C33 C34 H34 120.4
C35 C34 H34 120.4
C36 C35 C34 121.3(6)
C36 C35 H35 119.3
C34 C35 H35 119.3
C35 C36 C31 122.8(6)
C35 C36 C37 122.1(6)
C31 C36 C37 115.1(5)
C36 C37 N2 107.3(5)
C36 C37 C38 110.6(5)
N2 C37 C38 110.4(5)
C36 C37 H37 109.5
N2 C37 H37 109.5
C38 C37 H37 109.5
C37 C38 H38A 109.5
C37 C38 H38B 109.5
H38A C38 H38B 109.5
C37 C38 H38C 109.5
H38A C38 H38C 109.5
H38B C38 H38C 109.5
N2 C39 H39A 109.5
N2 C39 H39B 109.5
H39A C39 H39B 109.5
N2 C39 H39C 109.5
H39A C39 H39C 109.5
H39B C39 H39C 109.5
N2 C40 H40A 109.5
N2 C40 H40B 109.5
H40A C40 H40B 109.5
N2 C40 H40C 109.5
H40A C40 H40C 109.5
H40B C40 H40C 109.5
C42 C41 P2 171.8(5)
C41 C42 C43A 177.0(8)
C41 C42 C43 176.3(7)
C43A C42 C43 2.4(11)
C44 C43 C48 120.0
C44 C43 C42 121.0(5)
C48 C43 C42 119.0(5)
C45 C44 C43 120.0
C45 C44 H44 120.0
C43 C44 H44 120.0
C44 C45 C46 120.0
C44 C45 H45 120.0
C46 C45 H45 120.0
C47 C46 C45 120.0
C47 C46 H46 120.0
C45 C46 H46 120.0
C48 C47 C46 120.0
C48 C47 H47 120.0
C46 C47 H47 120.0
C47 C48 C43 120.0
C47 C48 H48 120.0
C43 C48 H48 120.0
C44A C43A C48A 120.0
C44A C43A C42 119.8(4)
C48A C43A C42 119.3(4)
C43A C44A C45A 120.0
C43A C44A H44A 120.0
C45A C44A H44A 120.0
C44A C45A C46A 120.0
C44A C45A H45A 120.0
C46A C45A H45A 120.0
C47A C46A C45A 120.0
C47A C46A H46A 120.0
C45A C46A H46A 120.0
C46A C47A C48A 120.0
C46A C47A H47A 120.0
C48A C47A H47A 120.0
C47A C48A C43A 120.0
C47A C48A H48A 120.0
C43A C48A H48A 120.0
C50 C49 C54 119.2(6)
C50 C49 P2 119.2(4)
C54 C49 P2 121.6(5)
C51 C50 C49 120.5(6)
C51 C50 H50 119.7
C49 C50 H50 119.7
C52 C51 C50 119.5(7)
C52 C51 H51 120.2
C50 C51 H51 120.2
C51 C52 C53 121.6(6)
C51 C52 H52 119.2
C53 C52 H52 119.2
C54 C53 C52 119.7(6)
C54 C53 H53 120.1
C52 C53 H53 120.1
C53 C54 C49 119.4(7)
C53 C54 H54 120.3
C49 C54 H54 120.3
C56 C55 C60 120.0
C56 C55 P2 116.6(3)
C60 C55 P2 123.4(3)
C55 C56 C57 120.0
C55 C56 H56 120.0
C57 C56 H56 120.0
C58 C57 C56 120.0
C58 C57 H57 120.0
C56 C57 H57 120.0
C57 C58 C59 120.0
C57 C58 H58 120.0
C59 C58 H58 120.0
C60 C59 C58 120.0
C60 C59 H59 120.0
C58 C59 H59 120.0
C59 C60 C55 120.0
C59 C60 H60 120.0
C55 C60 H60 120.0
C60A C55A C56A 120.0
C60A C55A P2 121.5(3)
C56A C55A P2 118.5(3)
C55A C56A C57A 120.0
C55A C56A H56A 120.0
C57A C56A H56A 120.0
C58A C57A C56A 120.0
C58A C57A H57A 120.0
C56A C57A H57A 120.0
C59A C58A C57A 120.0
C59A C58A H58A 120.0
C57A C58A H58A 120.0
C58A C59A C60A 120.0
C58A C59A H59A 120.0
C60A C59A H59A 120.0
C55A C60A C59A 120.0
C55A C60A H60A 120.0
C59A C60A H60A 120.0
Cl4 C61 Cl3 127(2)
Cl4 C61 H61A 105.7
Cl3 C61 H61A 105.7
Cl4 C61 H61B 105.7
Cl3 C61 H61B 105.7
H61A C61 H61B 106.1
Cl4A C61A Cl3A 128(2)
Cl4A C61A H61C 105.2
Cl3A C61A H61C 105.2
Cl4A C61A H61D 105.2
Cl3A C61A H61D 105.2
H61C C61A H61D 105.9
Cl4B C61B Cl3B 114.2(17)
Cl4B C61B H61E 108.7
Cl3B C61B H61E 108.7
Cl4B C61B H61F 108.7
Cl3B C61B H61F 108.7
H61E C61B H61F 107.6
C9 N1 C7 109.6(5)
C9 N1 C10 106.0(5)
C7 N1 C10 110.7(5)
C9 N1 Pt1 105.0(4)
C7 N1 Pt1 107.6(4)
C10 N1 Pt1 117.7(4)
C40 N2 C39 108.6(5)
C40 N2 C37 111.2(5)
C39 N2 C37 106.9(5)
C40 N2 Pt2 115.7(4)
C39 N2 Pt2 108.6(4)
C37 N2 Pt2 105.4(3)
C11 P1 C25 103.3(3)
C11 P1 C19 102.2(3)
C25 P1 C19 102.1(3)
C11 P1 Pt1 113.6(2)
C25 P1 Pt1 116.15(18)
C19 P1 Pt1 117.50(19)
C41 P2 C55 97.7(3)
C41 P2 C49 103.3(3)
C55 P2 C49 103.2(3)
C41 P2 C55A 102.9(3)
C55 P2 C55A 5.5
C49 P2 C55A 103.5(3)
C41 P2 Pt2 116.76(19)
C55 P2 Pt2 119.5(2)
C49 P2 Pt2 113.8(2)
C55A P2 Pt2 115.0(2)

loop_
_geom_bond_atom_site_label_1
_geom_bond_atom_site_label_2
_geom_bond_distance
Pt1 C1 2.006(6)
Pt1 N1 2.152(5)
Pt1 P1 2.2079(15)
Pt1 Cl1 2.3799(15)
Pt2 C31 1.996(6)
Pt2 N2 2.157(5)
Pt2 P2 2.2021(14)
Pt2 Cl2 2.4053(17)
C1 C2 1.401(8)
C1 C6 1.404(8)
C2 C3 1.397(8)
C2 H2 0.9500
C3 C4 1.371(9)
C3 H3 0.9500
C4 C5 1.370(9)
C4 H4 0.9500
C5 C6 1.395(9)
C5 H5 0.9500
C6 C7 1.516(8)
C7 N1 1.481(8)
C7 C8 1.517(9)
C7 H7 1.0000
C8 H8A 0.9800
C8 H8B 0.9800
C8 H8C 0.9800
C9 N1 1.477(7)
C9 H9A 0.9800
C9 H9B 0.9800
C9 H9C 0.9800
C10 N1 1.487(7)
C10 H10A 0.9800
C10 H10B 0.9800
C10 H10C 0.9800
C11 C12 1.211(8)
C11 P1 1.758(6)
C12 C13 1.440(8)
C13 C18 1.392(8)
C13 C14 1.397(9)
C14 C15 1.381(8)
C14 H14 0.9500
C15 C16 1.379(9)
C15 H15 0.9500
C16 C17 1.389(9)
C16 H16 0.9500
C17 C18 1.367(8)
C17 H17 0.9500
C18 H18 0.9500
C19 C24 1.378(8)
C19 C20 1.390(8)
C19 P1 1.839(6)
C20 C21 1.376(9)
C20 H20 0.9500
C21 C22 1.367(9)
C21 H21 0.9500
C22 C23 1.367(10)
C22 H22 0.9500
C23 C24 1.407(9)
C23 H23 0.9500
C24 H24 0.9500
C25 C26 1.397(8)
C25 C30 1.401(8)
C25 P1 1.822(5)
C26 C27 1.393(9)
C26 H26 0.9500
C27 C28 1.377(9)
C27 H27 0.9500
C28 C29 1.376(9)
C28 H28 0.9500
C29 C30 1.405(9)
C29 H29 0.9500
C30 H30 0.9500
C31 C36 1.405(8)
C31 C32 1.425(8)
C32 C33 1.395(9)
C32 H32 0.9500
C33 C34 1.363(9)
C33 H33 0.9500
C34 C35 1.374(9)
C34 H34 0.9500
C35 C36 1.352(9)
C35 H35 0.9500
C36 C37 1.503(8)
C37 N2 1.504(8)
C37 C38 1.527(9)
C37 H37 1.0000
C38 H38A 0.9800
C38 H38B 0.9800
C38 H38C 0.9800
C39 N2 1.481(9)
C39 H39A 0.9800
C39 H39B 0.9800
C39 H39C 0.9800
C40 N2 1.478(8)
C40 H40A 0.9800
C40 H40B 0.9800
C40 H40C 0.9800
C41 C42 1.214(9)
C41 P2 1.762(6)
C42 C43A 1.425(10)
C42 C43 1.435(8)
C43 C44 1.3900
C43 C48 1.3900
C44 C45 1.3900
C44 H44 0.9500
C45 C46 1.3900
C45 H45 0.9500
C46 C47 1.3900
C46 H46 0.9500
C47 C48 1.3900
C47 H47 0.9500
C48 H48 0.9500
C43A C44A 1.3900
C43A C48A 1.3900
C44A C45A 1.3900
C44A H44A 0.9500
C45A C46A 1.3900
C45A H45A 0.9500
C46A C47A 1.3900
C46A H46A 0.9500
C47A C48A 1.3900
C47A H47A 0.9500
C48A H48A 0.9500
C49 C50 1.407(9)
C49 C54 1.411(7)
C49 P2 1.834(6)
C50 C51 1.385(9)
C50 H50 0.9500
C51 C52 1.356(10)
C51 H51 0.9500
C52 C53 1.403(11)
C52 H52 0.9500
C53 C54 1.381(9)
C53 H53 0.9500
C54 H54 0.9500
C55 C56 1.3900
C55 C60 1.3900
C55 P2 1.776(5)
C56 C57 1.3900
C56 H56 0.9500
C57 C58 1.3900
C57 H57 0.9500
C58 C59 1.3900
C58 H58 0.9500
C59 C60 1.3900
C59 H59 0.9500
C60 H60 0.9500
C55A C60A 1.3900
C55A C56A 1.3900
C55A P2 1.870(5)
C56A C57A 1.3901
C56A H56A 0.9500
C57A C58A 1.3900
C57A H57A 0.9500
C58A C59A 1.3900
C58A H58A 0.9500
C59A C60A 1.3901
C59A H59A 0.9500
C60A H60A 0.9500
C61 Cl4 1.647(17)
C61 Cl3 1.732(16)
C61 H61A 0.9900
C61 H61B 0.9900
C61A Cl4A 1.60(2)
C61A Cl3A 1.72(2)
C61A H61C 0.9900
C61A H61D 0.9900
C61B Cl4B 1.63(2)
C61B Cl3B 1.80(2)
C61B H61E 0.9900
C61B H61F 0.9900
